data_7217074
loop_
_publ_author_name
'Yang, De-Liang'
'Zhang, Xin'
'Yao, Yuan-Gen'
'Zhang, Jian'

_publ_section_title
;
 Structure versatility of coordination polymers constructed from a
 semirigid ligand and polynuclear metal clusters
;
_journal_issue 34
_journal_name_full CrystEngComm
_journal_page_first 8047
_journal_paper_doi 10.1039/C4CE01032A
_journal_volume 16
_journal_year 2014
_chemical_formula_moiety 'C32 H15 Cd3 O19, 2(C4 H9 N O), C2 H8 N'
_chemical_formula_sum 'C42 H41 Cd3 N3 O21'
_chemical_formula_weight 1260.98
_chemical_name_systematic
; 
 ? 
;
_space_group_IT_number 61
_symmetry_cell_setting orthorhombic
_symmetry_space_group_name_Hall '-P 2ac 2ab'
_symmetry_space_group_name_H-M 'P b c a'
_atom_sites_solution_hydrogens geom
_atom_sites_solution_primary direct
_atom_sites_solution_secondary difmap
_audit_creation_method SHELXL-97
_cell_angle_alpha 90.00
_cell_angle_beta 90.00
_cell_angle_gamma 90.00
_cell_formula_units_Z 8
_cell_length_a 21.9035(6)
_cell_length_b 14.5496(4)
_cell_length_c 27.9653(6)
_cell_measurement_reflns_used 5975
_cell_measurement_temperature 293(2)
_cell_measurement_theta_max 29.1400
_cell_measurement_theta_min 3.0360
_cell_volume 8912.2(4)
_computing_cell_refinement 'Bruker FRAMBO'
_computing_data_collection 'Bruker FRAMBO'
_computing_data_reduction 'Bruker SAINT'
_computing_molecular_graphics 'Bruker SHELXTL'
_computing_publication_material 'Bruker SHELXTL'
_computing_structure_refinement 'SHELXL-97 (Sheldrick, 1997)'
_computing_structure_solution 'SHELXS-97 (Sheldrick, 1990)'
_diffrn_ambient_temperature 293(2)
_diffrn_measured_fraction_theta_full 0.999
_diffrn_measured_fraction_theta_max 0.999
_diffrn_measurement_device_type 'multiwire proportional'
_diffrn_measurement_method 'phi and omega scans'
_diffrn_radiation_monochromator graphite
_diffrn_radiation_source 'fine-focus sealed tube'
_diffrn_radiation_type MoK\a
_diffrn_radiation_wavelength 0.71073
_diffrn_reflns_av_R_equivalents 0.0585
_diffrn_reflns_av_sigmaI/netI 0.0669
_diffrn_reflns_limit_h_max 17
_diffrn_reflns_limit_h_min -26
_diffrn_reflns_limit_k_max 14
_diffrn_reflns_limit_k_min -17
_diffrn_reflns_limit_l_max 31
_diffrn_reflns_limit_l_min -33
_diffrn_reflns_number 22819
_diffrn_reflns_theta_full 25.00
_diffrn_reflns_theta_max 25.00
_diffrn_reflns_theta_min 2.36
_diffrn_standards_decay_% none
_diffrn_standards_interval_count none
_diffrn_standards_interval_time 0
_diffrn_standards_number none
_exptl_absorpt_coefficient_mu 1.507
_exptl_absorpt_correction_T_max 1.00000
_exptl_absorpt_correction_T_min 0.72667
_exptl_absorpt_correction_type multi-scan
_exptl_absorpt_process_details
;
CrysAlisPro, Agilent Technologies,
Version 1.171.36.28 (release 01-02-2013 CrysAlis171 .NET)
(compiled Feb  1 2013,16:14:44)
Empirical absorption correction using spherical harmonics,
 implemented in SCALE3 ABSPACK scaling algorithm.
;
_exptl_crystal_colour colorless
_exptl_crystal_density_diffrn 1.880
_exptl_crystal_density_method 'not measured'
_exptl_crystal_description rod
_exptl_crystal_F_000 5008
_exptl_crystal_size_max 0.23
_exptl_crystal_size_mid 0.13
_exptl_crystal_size_min 0.06
_refine_diff_density_max 1.690
_refine_diff_density_min -0.983
_refine_diff_density_rms 0.145
_refine_ls_extinction_method none
_refine_ls_goodness_of_fit_ref 0.999
_refine_ls_hydrogen_treatment mixed
_refine_ls_matrix_type full
_refine_ls_number_parameters 631
_refine_ls_number_reflns 7837
_refine_ls_number_restraints 2
_refine_ls_restrained_S_all 0.999
_refine_ls_R_factor_all 0.0709
_refine_ls_R_factor_gt 0.0492
_refine_ls_shift/su_max 0.002
_refine_ls_shift/su_mean 0.000
_refine_ls_structure_factor_coef Fsqd
_refine_ls_weighting_details 'calc w=1/[\s^2^(Fo^2^)+(0.1000P)^2^+0.0000P] where P=(Fo^2^+2Fc^2^)/3'
_refine_ls_weighting_scheme calc
_refine_ls_wR_factor_gt 0.1372
_refine_ls_wR_factor_ref 0.1608
_reflns_number_gt 5904
_reflns_number_total 7837
_reflns_threshold_expression >2sigma(I)
_cod_data_source_file c4ce01032a2.cif
_cod_data_source_block Compound-1
_cod_depositor_comments
;
The following automatic conversions were performed:

'_symmetry_cell_setting' value 'Orthorhombic' changed to
'orthorhombic' according to
/usr/data/users/saulius/crontab/automatic-downloads/rss-feeds/RSC/lib/dictionaries/cif_core.dic
dictionary named 'cif_core.dic' version 2.4.2 from 2011-04-26.

Automatic conversion script
Id: cif_fix_values 2281 2013-09-26 08:29:07Z andrius 

 Adding full bibliography for 7217074--7217078.cif.
;
_cod_original_sg_symbol_H-M Pbca
_cod_database_code 7217074

loop_
_symmetry_equiv_pos_as_xyz
'x, y, z'
'-x+1/2, -y, z+1/2'
'-x, y+1/2, -z+1/2'
'x+1/2, -y+1/2, -z'
'-x, -y, -z'
'x-1/2, y, -z-1/2'
'x, -y-1/2, z-1/2'
'-x-1/2, y-1/2, z'

loop_
_atom_site_label
_atom_site_type_symbol
_atom_site_fract_x
_atom_site_fract_y
_atom_site_fract_z
_atom_site_U_iso_or_equiv
_atom_site_adp_type
_atom_site_occupancy
_atom_site_symmetry_multiplicity
_atom_site_calc_flag
_atom_site_refinement_flags
Cd1 Cd 1.05904(2) 0.33788(3) -0.025598(15) 0.02561(16) Uani 1 1 d .
Cd2 Cd 0.93467(2) 0.22070(4) -0.219657(14) 0.02530(16) Uani 1 1 d .
Cd3 Cd 1.00214(2) 0.18173(3) -0.111209(15) 0.02530(16) Uani 1 1 d .
C1 C 1.1599(3) 0.2860(4) -0.1533(2) 0.0227(13) Uani 1 1 d .
C2 C 1.1282(3) 0.2661(4) -0.1955(2) 0.0230(13) Uani 1 1 d .
C3 C 1.1608(3) 0.2571(4) -0.2374(2) 0.0251(14) Uani 1 1 d .
C4 C 1.2235(3) 0.2683(5) -0.2393(2) 0.0342(17) Uani 1 1 d .
H4A H 1.2445 0.2620 -0.2680 0.041 Uiso 1 1 calc R
C5 C 1.2542(3) 0.2895(6) -0.1969(2) 0.0414(19) Uani 1 1 d .
H5A H 1.2962 0.2993 -0.1974 0.050 Uiso 1 1 calc R
C6 C 1.2228(3) 0.2961(5) -0.1542(2) 0.0378(18) Uani 1 1 d .
H6A H 1.2439 0.3073 -0.1260 0.045 Uiso 1 1 calc R
C7 C 1.1279(3) 0.2981(4) -0.1065(2) 0.0269(15) Uani 1 1 d .
C8 C 1.0605(3) 0.2557(5) -0.1996(2) 0.0270(15) Uani 1 1 d .
C9 C 1.1142(3) 0.2859(4) -0.31388(18) 0.0214(14) Uani 1 1 d .
C10 C 1.1034(3) 0.2460(5) -0.35791(19) 0.0259(14) Uani 1 1 d .
H10A H 1.1078 0.1830 -0.3622 0.031 Uiso 1 1 calc R
C11 C 1.0856(3) 0.3021(5) -0.3956(2) 0.0232(14) Uani 1 1 d .
C12 C 1.0778(3) 0.3936(5) -0.3884(2) 0.0253(14) Uani 1 1 d .
H12A H 1.0656 0.4307 -0.4138 0.030 Uiso 1 1 calc R
C13 C 1.0876(3) 0.4327(4) -0.34376(19) 0.0220(13) Uani 1 1 d .
C14 C 1.1064(3) 0.3776(4) -0.30615(19) 0.0247(14) Uani 1 1 d .
H14A H 1.1136 0.4028 -0.2761 0.030 Uiso 1 1 calc R
C15 C 1.0759(3) 0.2586(5) -0.4436(2) 0.0249(14) Uani 1 1 d .
C16 C 1.0785(3) 0.5348(4) -0.3371(2) 0.0239(14) Uani 1 1 d .
C17 C 0.8670(3) 0.2941(4) -0.0499(2) 0.0211(13) Uani 1 1 d .
C18 C 0.8375(3) 0.2820(4) -0.0942(2) 0.0239(14) Uani 1 1 d .
C19 C 0.7748(3) 0.2730(6) -0.0952(2) 0.0399(19) Uani 1 1 d .
H19A H 0.7548 0.2685 -0.1244 0.048 Uiso 1 1 calc R
C20 C 0.7412(3) 0.2708(6) -0.0535(3) 0.0420(19) Uani 1 1 d .
H20A H 0.6990 0.2641 -0.0547 0.050 Uiso 1 1 calc R
C21 C 0.7702(3) 0.2784(5) -0.0098(2) 0.0329(16) Uani 1 1 d .
H21A H 0.7478 0.2752 0.0185 0.039 Uiso 1 1 calc R
C22 C 0.8309(3) 0.2904(4) -0.0084(2) 0.0267(14) Uani 1 1 d .
C23 C 0.9351(3) 0.3090(5) -0.0422(2) 0.0213(14) Uani 1 1 d .
C24 C 0.8728(3) 0.2769(4) -0.1400(2) 0.0278(15) Uani 1 1 d .
C25 C 0.8800(3) 0.2350(4) 0.0619(2) 0.0233(14) Uani 1 1 d .
C26 C 0.8926(3) 0.2547(5) 0.1091(2) 0.0280(15) Uani 1 1 d .
H26A H 0.8888 0.3146 0.1205 0.034 Uiso 1 1 calc R
C27 C 0.9110(3) 0.1848(5) 0.1397(2) 0.0279(15) Uani 1 1 d .
C28 C 0.9176(3) 0.0963(5) 0.1225(2) 0.0288(15) Uani 1 1 d .
H28A H 0.9288 0.0491 0.1431 0.035 Uiso 1 1 calc R
C29 C 0.9076(3) 0.0780(5) 0.0744(2) 0.0284(15) Uani 1 1 d .
C30 C 0.8873(3) 0.1473(4) 0.04376(19) 0.0247(14) Uani 1 1 d .
H30A H 0.8789 0.1348 0.0118 0.030 Uiso 1 1 calc R
C31 C 0.9193(3) 0.2080(5) 0.1919(2) 0.0282(15) Uani 1 1 d .
C32 C 0.9162(3) -0.0175(5) 0.0565(2) 0.0329(16) Uani 1 1 d .
C33 C 0.7970(4) 0.5173(7) -0.1336(3) 0.061(2) Uani 1 1 d .
C34 C 0.7550(7) 0.5138(12) -0.1762(4) 0.135(6) Uani 1 1 d .
H34A H 0.7787 0.5045 -0.2048 0.202 Uiso 1 1 calc R
H34B H 0.7330 0.5706 -0.1786 0.202 Uiso 1 1 calc R
H34C H 0.7267 0.4639 -0.1725 0.202 Uiso 1 1 calc R
C35 C 0.7089(4) 0.5304(8) -0.0811(4) 0.087(3) Uani 1 1 d .
H35A H 0.6861 0.5278 -0.1104 0.130 Uiso 1 1 calc R
H35B H 0.6989 0.5859 -0.0643 0.130 Uiso 1 1 calc R
H35C H 0.6987 0.4783 -0.0616 0.130 Uiso 1 1 calc R
C36 C 0.8141(4) 0.5322(7) -0.0503(3) 0.065(3) Uani 1 1 d .
H36A H 0.8560 0.5316 -0.0605 0.097 Uiso 1 1 calc R
H36B H 0.8064 0.4798 -0.0304 0.097 Uiso 1 1 calc R
H36C H 0.8063 0.5874 -0.0325 0.097 Uiso 1 1 calc R
C37 C 1.2047(5) 0.5263(6) -0.1205(3) 0.053(2) Uani 1 1 d .
C38 C 1.2493(5) 0.5218(8) -0.0797(3) 0.079(3) Uani 1 1 d .
H38A H 1.2274 0.5150 -0.0501 0.118 Uiso 1 1 calc R
H38B H 1.2730 0.5773 -0.0788 0.118 Uiso 1 1 calc R
H38C H 1.2760 0.4701 -0.0840 0.118 Uiso 1 1 calc R
C39 C 1.1817(4) 0.5334(7) -0.2032(3) 0.067(3) Uani 1 1 d .
H39A H 1.1410 0.5346 -0.1906 0.100 Uiso 1 1 calc R
H39B H 1.1874 0.4786 -0.2217 0.100 Uiso 1 1 calc R
H39C H 1.1881 0.5863 -0.2232 0.100 Uiso 1 1 calc R
C40 C 1.2916(4) 0.5350(7) -0.1755(3) 0.065(3) Uani 1 1 d .
H40A H 1.3159 0.5365 -0.1469 0.097 Uiso 1 1 calc R
H40B H 1.3005 0.5881 -0.1946 0.097 Uiso 1 1 calc R
H40C H 1.3010 0.4804 -0.1934 0.097 Uiso 1 1 calc R
C41 C 1.0011(4) 0.5116(9) -0.1415(4) 0.085(4) Uani 1 1 d .
H41A H 0.9978 0.4721 -0.1141 0.127 Uiso 1 1 calc R
H41B H 0.9878 0.5724 -0.1331 0.127 Uiso 1 1 calc R
H41C H 1.0428 0.5137 -0.1519 0.127 Uiso 1 1 calc R
C42 C 0.9674(5) 0.5344(7) -0.2232(3) 0.078(3) Uani 1 1 d .
H42A H 0.9421 0.5092 -0.2481 0.116 Uiso 1 1 calc R
H42B H 1.0090 0.5362 -0.2339 0.116 Uiso 1 1 calc R
H42C H 0.9540 0.5955 -0.2158 0.116 Uiso 1 1 calc R
O1 O 1.1563(2) 0.3068(4) -0.06884(15) 0.0415(13) Uani 1 1 d .
O1W O 1.0872(3) 0.4831(4) -0.03270(19) 0.0501(14) Uani 1 1 d D
H1WB H 1.079(4) 0.538(3) -0.024(3) 0.075 Uiso 1 1 d D
H1WA H 1.107(4) 0.492(6) -0.0584(18) 0.075 Uiso 1 1 d D
O2 O 1.0687(2) 0.3005(3) -0.10639(14) 0.0255(10) Uani 1 1 d .
O3 O 1.0294(2) 0.3179(4) -0.21725(17) 0.0457(14) Uani 1 1 d .
O4 O 1.0369(2) 0.1783(4) -0.18791(16) 0.0387(12) Uani 1 1 d .
O5 O 1.1303(2) 0.2245(3) -0.27778(13) 0.0280(10) Uani 1 1 d .
O6 O 1.0650(2) 0.1750(3) -0.44570(15) 0.0389(13) Uani 1 1 d .
O7 O 1.0798(2) 0.3066(3) -0.48117(15) 0.0371(12) Uani 1 1 d .
O8 O 1.0663(2) 0.5789(3) -0.37458(17) 0.0408(13) Uani 1 1 d .
O9 O 1.0845(2) 0.5690(3) -0.29639(15) 0.0344(11) Uani 1 1 d .
O10 O 0.93020(19) 0.2909(3) -0.13956(15) 0.0275(10) Uani 1 1 d .
O11 O 0.8452(2) 0.2542(4) -0.17683(14) 0.0413(13) Uani 1 1 d .
O12 O 0.9686(2) 0.2387(3) -0.04221(13) 0.0285(10) Uani 1 1 d .
O13 O 0.9543(2) 0.3853(4) -0.03359(17) 0.0387(12) Uani 1 1 d .
O14 O 0.8604(2) 0.3088(3) 0.03465(14) 0.0297(11) Uani 1 1 d .
O15 O 0.9077(3) -0.0265(4) 0.01062(17) 0.0590(18) Uani 1 1 d .
H15 H 0.911(5) -0.088(7) 0.003(3) 0.088 Uiso 1 1 d .
O16 O 0.9278(2) -0.0812(4) 0.08272(17) 0.0457(14) Uani 1 1 d .
O17 O 0.9134(2) 0.1484(4) 0.22258(15) 0.0448(13) Uani 1 1 d .
O18 O 0.9309(3) 0.2909(4) 0.20176(18) 0.0492(15) Uani 1 1 d .
O19 O 0.8529(3) 0.5104(5) -0.1393(2) 0.078(2) Uani 1 1 d .
O20 O 1.1483(2) 0.5190(4) -0.11396(17) 0.0488(14) Uani 1 1 d .
N1 N 0.7744(3) 0.5291(5) -0.0918(3) 0.0573(19) Uani 1 1 d .
N2 N 1.2266(3) 0.5348(5) -0.1628(3) 0.059(2) Uani 1 1 d .
N3 N 0.9629(3) 0.4760(5) -0.1801(3) 0.061(2) Uani 1 1 d .
H3B H 0.9238 0.4740 -0.1702 0.073 Uiso 1 1 calc R
H3A H 0.9746 0.4184 -0.1873 0.073 Uiso 1 1 calc R

loop_
_atom_site_aniso_label
_atom_site_aniso_U_11
_atom_site_aniso_U_22
_atom_site_aniso_U_33
_atom_site_aniso_U_23
_atom_site_aniso_U_13
_atom_site_aniso_U_12
Cd1 0.0307(3) 0.0354(3) 0.0108(2) 0.00019(19) -0.00242(18) -0.0015(2)
Cd2 0.0317(3) 0.0331(3) 0.0111(2) 0.00180(19) -0.00316(18) -0.0023(2)
Cd3 0.0316(3) 0.0267(3) 0.0175(3) -0.00063(18) -0.00325(19) -0.0007(2)
C1 0.028(3) 0.020(3) 0.019(3) 0.002(2) -0.002(3) 0.001(3)
C2 0.030(3) 0.021(3) 0.017(3) 0.002(3) -0.004(3) 0.005(3)
C3 0.033(4) 0.029(4) 0.013(3) 0.005(3) 0.002(3) 0.003(3)
C4 0.033(4) 0.047(5) 0.023(3) 0.002(3) 0.010(3) 0.002(3)
C5 0.020(3) 0.072(6) 0.033(4) -0.003(4) 0.001(3) 0.001(4)
C6 0.035(4) 0.054(5) 0.024(3) -0.001(3) -0.006(3) 0.000(4)
C7 0.035(4) 0.026(4) 0.019(3) 0.000(3) -0.005(3) -0.003(3)
C8 0.031(4) 0.041(4) 0.010(3) 0.003(3) 0.002(3) -0.001(3)
C9 0.034(4) 0.024(3) 0.006(2) 0.005(2) 0.004(2) 0.000(3)
C10 0.035(4) 0.027(4) 0.015(3) -0.005(3) 0.003(3) 0.000(3)
C11 0.018(3) 0.036(4) 0.016(3) -0.010(3) 0.002(2) -0.003(3)
C12 0.028(3) 0.035(4) 0.013(3) 0.005(3) -0.005(2) 0.007(3)
C13 0.023(3) 0.025(3) 0.018(3) -0.004(2) -0.004(3) 0.000(3)
C14 0.028(3) 0.033(4) 0.014(3) -0.001(3) 0.002(2) -0.001(3)
C15 0.026(3) 0.031(4) 0.018(3) -0.001(3) -0.001(3) -0.001(3)
C16 0.031(3) 0.023(3) 0.018(3) 0.001(3) 0.003(3) 0.005(3)
C17 0.023(3) 0.021(3) 0.019(3) 0.004(2) 0.003(3) 0.000(3)
C18 0.028(3) 0.027(4) 0.016(3) 0.001(3) 0.005(3) -0.002(3)
C19 0.034(4) 0.066(6) 0.020(3) 0.002(3) -0.003(3) -0.002(4)
C20 0.023(4) 0.061(5) 0.042(4) 0.000(4) 0.010(3) -0.008(4)
C21 0.034(4) 0.043(4) 0.021(3) 0.004(3) 0.013(3) 0.004(3)
C22 0.036(4) 0.027(4) 0.017(3) -0.005(3) -0.003(3) 0.004(3)
C23 0.017(3) 0.031(4) 0.016(3) 0.004(3) 0.001(2) 0.006(3)
C24 0.037(4) 0.026(4) 0.021(3) 0.006(3) 0.000(3) -0.002(3)
C25 0.024(3) 0.030(4) 0.016(3) 0.000(3) 0.001(3) 0.002(3)
C26 0.029(4) 0.035(4) 0.020(3) -0.003(3) 0.001(3) 0.004(3)
C27 0.022(3) 0.045(4) 0.017(3) -0.009(3) 0.002(3) 0.004(3)
C28 0.032(4) 0.033(4) 0.022(3) 0.007(3) -0.005(3) 0.007(3)
C29 0.030(3) 0.034(4) 0.021(3) -0.001(3) -0.003(3) 0.007(3)
C30 0.032(3) 0.032(4) 0.011(3) -0.008(3) 0.002(3) 0.001(3)
C31 0.030(4) 0.043(4) 0.012(3) -0.002(3) -0.001(3) 0.005(3)
C32 0.032(4) 0.045(5) 0.022(3) -0.004(3) 0.001(3) 0.007(3)
C33 0.053(6) 0.063(6) 0.068(6) 0.004(5) -0.008(5) -0.008(5)
C34 0.131(12) 0.198(17) 0.076(8) 0.003(9) -0.061(9) -0.026(12)
C35 0.047(6) 0.090(8) 0.123(10) -0.022(7) 0.009(6) -0.002(6)
C36 0.063(6) 0.065(6) 0.066(6) 0.014(5) -0.012(5) 0.003(5)
C37 0.076(7) 0.038(5) 0.044(5) -0.006(4) 0.003(5) 0.001(5)
C38 0.068(6) 0.124(10) 0.044(5) -0.017(6) -0.015(5) 0.010(7)
C39 0.062(6) 0.106(8) 0.033(4) 0.010(5) -0.005(4) 0.002(6)
C40 0.045(5) 0.074(7) 0.075(6) 0.012(5) 0.014(5) 0.002(5)
C41 0.070(7) 0.115(10) 0.069(7) 0.023(7) -0.014(6) 0.020(7)
C42 0.099(8) 0.073(7) 0.061(6) -0.006(5) 0.013(6) -0.012(7)
O1 0.041(3) 0.069(4) 0.015(2) -0.003(2) -0.009(2) 0.000(3)
O1W 0.070(4) 0.037(3) 0.043(3) -0.003(3) 0.020(3) -0.012(3)
O2 0.030(2) 0.030(3) 0.016(2) -0.0035(19) 0.0018(18) 0.001(2)
O3 0.032(3) 0.075(4) 0.030(3) 0.018(3) 0.005(2) 0.020(3)
O4 0.037(3) 0.051(3) 0.028(2) -0.016(2) 0.003(2) -0.012(3)
O5 0.046(3) 0.027(3) 0.0108(19) 0.0026(17) -0.0037(19) 0.004(2)
O6 0.071(4) 0.033(3) 0.013(2) -0.004(2) -0.009(2) -0.005(3)
O7 0.055(3) 0.040(3) 0.016(2) 0.000(2) -0.003(2) -0.013(3)
O8 0.060(3) 0.035(3) 0.028(3) 0.004(2) 0.003(2) 0.020(2)
O9 0.045(3) 0.033(3) 0.026(2) -0.006(2) 0.001(2) 0.002(2)
O10 0.027(2) 0.033(3) 0.022(2) 0.005(2) 0.0036(19) 0.000(2)
O11 0.045(3) 0.068(4) 0.012(2) -0.006(2) -0.005(2) 0.001(3)
O12 0.030(2) 0.044(3) 0.0119(19) -0.0005(19) -0.0018(19) 0.005(2)
O13 0.032(3) 0.044(3) 0.040(3) -0.013(2) -0.003(2) 0.001(2)
O14 0.049(3) 0.027(2) 0.013(2) -0.0047(18) -0.005(2) 0.004(2)
O15 0.120(6) 0.035(3) 0.022(2) -0.008(2) -0.013(3) 0.022(3)
O16 0.068(4) 0.039(3) 0.030(3) 0.009(2) -0.013(2) 0.015(3)
O17 0.061(4) 0.056(4) 0.017(2) -0.005(2) -0.007(2) -0.012(3)
O18 0.086(4) 0.039(3) 0.023(3) -0.007(2) -0.012(3) 0.002(3)
O19 0.070(5) 0.092(5) 0.071(4) -0.003(4) 0.016(4) -0.012(4)
O20 0.048(3) 0.059(4) 0.040(3) 0.010(3) 0.014(2) 0.000(3)
N1 0.043(4) 0.066(5) 0.063(5) 0.002(4) -0.004(4) -0.001(4)
N2 0.059(5) 0.058(5) 0.060(5) 0.000(4) 0.007(4) -0.001(4)
N3 0.053(4) 0.053(5) 0.076(5) 0.016(4) 0.023(4) 0.002(4)

loop_
_atom_type_symbol
_atom_type_description
_atom_type_scat_dispersion_real
_atom_type_scat_dispersion_imag
_atom_type_scat_source
C C 0.0033 0.0016 'International Tables Vol C Tables 4.2.6.8 and 6.1.1.4'
H H 0.0000 0.0000 'International Tables Vol C Tables 4.2.6.8 and 6.1.1.4'
N N 0.0061 0.0033 'International Tables Vol C Tables 4.2.6.8 and 6.1.1.4'
O O 0.0106 0.0060 'International Tables Vol C Tables 4.2.6.8 and 6.1.1.4'
Cd Cd -0.8075 1.2024 'International Tables Vol C Tables 4.2.6.8 and 6.1.1.4'

loop_
_geom_angle_atom_site_label_1
_geom_angle_atom_site_label_2
_geom_angle_atom_site_label_3
_geom_angle
_geom_angle_site_symmetry_1
_geom_angle_site_symmetry_3
O1W Cd1 O6 98.79(19) . 7_566
O1W Cd1 O2 96.35(18) . .
O6 Cd1 O2 159.80(17) 7_566 .
O1W Cd1 O13 89.1(2) . .
O6 Cd1 O13 99.90(17) 7_566 .
O2 Cd1 O13 93.62(15) . .
O1W Cd1 O7 143.4(2) . 7_566
O6 Cd1 O7 54.63(16) 7_566 7_566
O2 Cd1 O7 105.70(15) . 7_566
O13 Cd1 O7 117.62(18) . 7_566
O1W Cd1 O1 83.7(2) . .
O6 Cd1 O1 114.69(17) 7_566 .
O2 Cd1 O1 53.88(15) . .
O13 Cd1 O1 145.33(15) . .
O7 Cd1 O1 86.15(16) 7_566 .
O1W Cd1 O12 139.3(2) . .
O6 Cd1 O12 100.57(16) 7_566 .
O2 Cd1 O12 75.92(14) . .
O13 Cd1 O12 52.51(16) . .
O7 Cd1 O12 75.46(16) 7_566 .
O1 Cd1 O12 118.95(15) . .
O1W Cd1 C15 122.2(2) . 7_566
O6 Cd1 C15 26.92(18) 7_566 7_566
O2 Cd1 C15 133.26(18) . 7_566
O13 Cd1 C15 110.89(18) . 7_566
O7 Cd1 C15 27.71(17) 7_566 7_566
O1 Cd1 C15 101.53(17) . 7_566
O12 Cd1 C15 88.07(17) . 7_566
O18 Cd2 O9 96.58(18) 7_565 3_744
O18 Cd2 O11 119.51(19) 7_565 .
O9 Cd2 O11 86.96(18) 3_744 .
O18 Cd2 O10 159.38(18) 7_565 .
O9 Cd2 O10 102.37(15) 3_744 .
O11 Cd2 O10 54.34(15) . .
O18 Cd2 O4 111.78(18) 7_565 .
O9 Cd2 O4 81.72(17) 3_744 .
O11 Cd2 O4 128.38(15) . .
O10 Cd2 O4 79.27(14) . .
O18 Cd2 O3 95.79(19) 7_565 .
O9 Cd2 O3 133.50(17) 3_744 .
O11 Cd2 O3 124.00(18) . .
O10 Cd2 O3 77.00(15) . .
O4 Cd2 O3 52.13(16) . .
O18 Cd2 O17 54.31(18) 7_565 7_565
O9 Cd2 O17 144.42(17) 3_744 7_565
O11 Cd2 O17 90.93(17) . 7_565
O10 Cd2 O17 105.07(15) . 7_565
O4 Cd2 O17 125.30(17) . 7_565
O3 Cd2 O17 75.30(17) . 7_565
O18 Cd2 C31 27.5(2) 7_565 7_565
O9 Cd2 C31 121.76(19) 3_744 7_565
O11 Cd2 C31 106.47(19) . 7_565
O10 Cd2 C31 131.89(19) . 7_565
O4 Cd2 C31 122.27(18) . 7_565
O3 Cd2 C31 84.90(17) . 7_565
O17 Cd2 C31 26.82(18) 7_565 7_565
O18 Cd2 C24 144.7(2) 7_565 .
O9 Cd2 C24 92.16(17) 3_744 .
O11 Cd2 C24 26.89(17) . .
O10 Cd2 C24 27.77(16) . .
O4 Cd2 C24 103.28(17) . .
O3 Cd2 C24 102.68(18) . .
O17 Cd2 C24 101.74(17) 7_565 .
C31 Cd2 C24 124.7(2) 7_565 .
O18 Cd2 Cd3 152.50(15) 7_565 .
O9 Cd2 Cd3 75.27(11) 3_744 .
O11 Cd2 Cd3 86.72(11) . .
O10 Cd2 Cd3 43.94(10) . .
O4 Cd2 Cd3 41.69(10) . .
O3 Cd2 Cd3 73.30(10) . .
O17 Cd2 Cd3 140.10(12) 7_565 .
C31 Cd2 Cd3 158.19(14) 7_565 .
C24 Cd2 Cd3 62.68(14) . .
O8 Cd3 O12 100.90(17) 3_744 .
O8 Cd3 O16 95.0(2) 3_744 5_755
O12 Cd3 O16 99.16(17) . 5_755
O8 Cd3 O2 171.29(17) 3_744 .
O12 Cd3 O2 82.89(16) . .
O16 Cd3 O2 92.07(18) 5_755 .
O8 Cd3 O4 92.50(17) 3_744 .
O12 Cd3 O4 159.32(18) . .
O16 Cd3 O4 95.23(19) 5_755 .
O2 Cd3 O4 81.82(16) . .
O8 Cd3 O10 86.63(18) 3_744 .
O12 Cd3 O10 79.70(15) . .
O16 Cd3 O10 178.15(18) 5_755 .
O2 Cd3 O10 86.35(16) . .
O4 Cd3 O10 85.50(17) . .
O8 Cd3 Cd2 69.58(13) 3_744 .
O12 Cd3 Cd2 124.37(11) . .
O16 Cd3 Cd2 135.37(13) 5_755 .
O2 Cd3 Cd2 101.79(11) . .
O4 Cd3 Cd2 46.58(13) . .
O10 Cd3 Cd2 46.07(11) . .
C6 C1 C2 119.9(6) . .
C6 C1 C7 118.1(5) . .
C2 C1 C7 122.0(6) . .
C3 C2 C1 118.7(6) . .
C3 C2 C8 115.9(5) . .
C1 C2 C8 125.4(5) . .
C2 C3 C4 122.4(6) . .
C2 C3 O5 118.2(6) . .
C4 C3 O5 118.9(5) . .
C3 C4 C5 118.1(6) . .
C3 C4 H4A 121.0 . .
C5 C4 H4A 121.0 . .
C6 C5 C4 120.5(6) . .
C6 C5 H5A 119.8 . .
C4 C5 H5A 119.8 . .
C5 C6 C1 120.4(6) . .
C5 C6 H6A 119.8 . .
C1 C6 H6A 119.8 . .
O1 C7 O2 120.1(6) . .
O1 C7 C1 121.6(6) . .
O2 C7 C1 118.2(5) . .
O3 C8 O4 121.5(6) . .
O3 C8 C2 120.3(6) . .
O4 C8 C2 118.0(6) . .
C14 C9 C10 122.1(5) . .
C14 C9 O5 123.0(5) . .
C10 C9 O5 114.9(5) . .
C9 C10 C11 118.6(6) . .
C9 C10 H10A 120.7 . .
C11 C10 H10A 120.7 . .
C12 C11 C10 119.9(5) . .
C12 C11 C15 121.9(6) . .
C10 C11 C15 118.1(6) . .
C11 C12 C13 121.0(6) . .
C11 C12 H12A 119.5 . .
C13 C12 H12A 119.5 . .
C14 C13 C12 119.5(6) . .
C14 C13 C16 121.0(5) . .
C12 C13 C16 119.5(5) . .
C9 C14 C13 118.9(5) . .
C9 C14 H14A 120.5 . .
C13 C14 H14A 120.5 . .
O6 C15 O7 121.0(6) . .
O6 C15 C11 118.9(6) . .
O7 C15 C11 120.1(6) . .
O6 C15 Cd1 55.0(3) . 7_565
O7 C15 Cd1 66.0(3) . 7_565
C11 C15 Cd1 173.8(5) . 7_565
O9 C16 O8 125.3(6) . .
O9 C16 C13 119.4(5) . .
O8 C16 C13 115.2(5) . .
C22 C17 C18 117.6(6) . .
C22 C17 C23 116.1(5) . .
C18 C17 C23 126.3(5) . .
C19 C18 C17 119.1(6) . .
C19 C18 C24 119.5(6) . .
C17 C18 C24 121.4(6) . .
C20 C19 C18 121.0(6) . .
C20 C19 H19A 119.5 . .
C18 C19 H19A 119.5 . .
C19 C20 C21 120.1(6) . .
C19 C20 H20A 119.9 . .
C21 C20 H20A 119.9 . .
C22 C21 C20 119.4(6) . .
C22 C21 H21A 120.3 . .
C20 C21 H21A 120.3 . .
C21 C22 O14 120.7(6) . .
C21 C22 C17 122.6(6) . .
O14 C22 C17 116.4(6) . .
O13 C23 O12 122.7(6) . .
O13 C23 C17 119.9(6) . .
O12 C23 C17 117.2(6) . .
O11 C24 O10 122.3(6) . .
O11 C24 C18 118.1(6) . .
O10 C24 C18 119.5(5) . .
O11 C24 Cd2 59.0(3) . .
O10 C24 Cd2 64.4(3) . .
C18 C24 Cd2 165.4(4) . .
C26 C25 C30 121.3(6) . .
C26 C25 O14 115.3(6) . .
C30 C25 O14 123.3(5) . .
C25 C26 C27 119.7(6) . .
C25 C26 H26A 120.1 . .
C27 C26 H26A 120.1 . .
C28 C27 C26 119.8(6) . .
C28 C27 C31 122.2(6) . .
C26 C27 C31 117.9(6) . .
C27 C28 C29 120.0(6) . .
C27 C28 H28A 120.0 . .
C29 C28 H28A 120.0 . .
C28 C29 C30 120.4(6) . .
C28 C29 C32 119.1(6) . .
C30 C29 C32 120.5(5) . .
C25 C30 C29 118.6(5) . .
C25 C30 H30A 120.7 . .
C29 C30 H30A 120.7 . .
O17 C31 O18 123.0(6) . .
O17 C31 C27 120.3(6) . .
O18 C31 C27 116.6(6) . .
O17 C31 Cd2 69.2(3) . 7_566
O18 C31 Cd2 53.8(3) . 7_566
C27 C31 Cd2 170.3(5) . 7_566
O16 C32 O15 123.4(7) . .
O16 C32 C29 122.5(6) . .
O15 C32 C29 114.1(6) . .
O19 C33 N1 120.6(9) . .
O19 C33 C34 119.9(10) . .
N1 C33 C34 119.4(10) . .
C33 C34 H34A 109.5 . .
C33 C34 H34B 109.5 . .
H34A C34 H34B 109.5 . .
C33 C34 H34C 109.5 . .
H34A C34 H34C 109.5 . .
H34B C34 H34C 109.5 . .
N1 C35 H35A 109.5 . .
N1 C35 H35B 109.5 . .
H35A C35 H35B 109.5 . .
N1 C35 H35C 109.5 . .
H35A C35 H35C 109.5 . .
H35B C35 H35C 109.5 . .
N1 C36 H36A 109.5 . .
N1 C36 H36B 109.5 . .
H36A C36 H36B 109.5 . .
N1 C36 H36C 109.5 . .
H36A C36 H36C 109.5 . .
H36B C36 H36C 109.5 . .
O20 C37 N2 120.8(8) . .
O20 C37 C38 121.7(8) . .
N2 C37 C38 117.5(9) . .
C37 C38 H38A 109.5 . .
C37 C38 H38B 109.5 . .
H38A C38 H38B 109.5 . .
C37 C38 H38C 109.5 . .
H38A C38 H38C 109.5 . .
H38B C38 H38C 109.5 . .
N2 C39 H39A 109.5 . .
N2 C39 H39B 109.5 . .
H39A C39 H39B 109.5 . .
N2 C39 H39C 109.5 . .
H39A C39 H39C 109.5 . .
H39B C39 H39C 109.5 . .
N2 C40 H40A 109.5 . .
N2 C40 H40B 109.5 . .
H40A C40 H40B 109.5 . .
N2 C40 H40C 109.5 . .
H40A C40 H40C 109.5 . .
H40B C40 H40C 109.5 . .
N3 C41 H41A 109.5 . .
N3 C41 H41B 109.5 . .
H41A C41 H41B 109.5 . .
N3 C41 H41C 109.5 . .
H41A C41 H41C 109.5 . .
H41B C41 H41C 109.5 . .
N3 C42 H42A 109.5 . .
N3 C42 H42B 109.5 . .
H42A C42 H42B 109.5 . .
N3 C42 H42C 109.5 . .
H42A C42 H42C 109.5 . .
H42B C42 H42C 109.5 . .
C7 O1 Cd1 90.1(4) . .
Cd1 O1W H1WB 145(7) . .
Cd1 O1W H1WA 111(6) . .
H1WB O1W H1WA 101(9) . .
C7 O2 Cd3 128.5(4) . .
C7 O2 Cd1 95.6(3) . .
Cd3 O2 Cd1 100.21(16) . .
C8 O3 Cd2 93.1(4) . .
C8 O4 Cd3 110.9(4) . .
C8 O4 Cd2 93.1(4) . .
Cd3 O4 Cd2 91.73(17) . .
C9 O5 C3 119.3(5) . .
C15 O6 Cd1 98.1(4) . 7_565
C15 O7 Cd1 86.3(4) . 7_565
C16 O8 Cd3 130.9(4) . 3_754
C16 O9 Cd2 122.9(4) . 3_754
C24 O10 Cd3 123.4(4) . .
C24 O10 Cd2 87.9(4) . .
Cd3 O10 Cd2 89.99(15) . .
C24 O11 Cd2 94.1(4) . .
C23 O12 Cd3 119.7(4) . .
C23 O12 Cd1 89.7(4) . .
Cd3 O12 Cd1 96.61(16) . .
C23 O13 Cd1 95.0(4) . .
C25 O14 C22 118.1(5) . .
C32 O15 H15 108(6) . .
C32 O16 Cd3 148.4(5) . 5_755
C31 O17 Cd2 84.0(4) . 7_566
C31 O18 Cd2 98.7(4) . 7_566
C33 N1 C36 120.3(8) . .
C33 N1 C35 124.4(8) . .
C36 N1 C35 115.0(8) . .
C37 N2 C40 125.9(8) . .
C37 N2 C39 116.7(8) . .
C40 N2 C39 116.9(7) . .
C41 N3 C42 111.2(8) . .
C41 N3 H3B 109.4 . .
C42 N3 H3B 109.4 . .
C41 N3 H3A 109.4 . .
C42 N3 H3A 109.4 . .
H3B N3 H3A 108.0 . .

loop_
_geom_bond_atom_site_label_1
_geom_bond_atom_site_label_2
_geom_bond_distance
_geom_bond_site_symmetry_2
Cd1 O1W 2.210(5) .
Cd1 O6 2.246(4) 7_566
Cd1 O2 2.333(4) .
Cd1 O13 2.405(5) .
Cd1 O7 2.484(5) 7_566
Cd1 O1 2.492(5) .
Cd1 O12 2.494(5) .
Cd1 C15 2.714(6) 7_566
Cd2 O18 2.205(5) 7_565
Cd2 O9 2.290(5) 3_744
Cd2 O11 2.348(5) .
Cd2 O10 2.464(4) .
Cd2 O4 2.486(5) .
Cd2 O3 2.512(6) .
Cd2 O17 2.540(5) 7_565
Cd2 C31 2.702(6) 7_565
Cd2 C24 2.731(6) .
Cd2 Cd3 3.4210(6) .
Cd3 O8 2.155(5) 3_744
Cd3 O12 2.225(4) .
Cd3 O16 2.264(5) 5_755
Cd3 O2 2.265(5) .
Cd3 O4 2.276(5) .
Cd3 O10 2.374(4) .
C1 C6 1.385(9) .
C1 C2 1.400(8) .
C1 C7 1.494(8) .
C2 C3 1.380(8) .
C2 C8 1.495(9) .
C3 C4 1.384(9) .
C3 O5 1.394(7) .
C4 C5 1.399(10) .
C4 H4A 0.9300 .
C5 C6 1.381(9) .
C5 H5A 0.9300 .
C6 H6A 0.9300 .
C7 O1 1.229(7) .
C7 O2 1.298(8) .
C8 O3 1.236(8) .
C8 O4 1.281(8) .
C9 C14 1.363(9) .
C9 C10 1.381(8) .
C9 O5 1.393(7) .
C10 C11 1.388(9) .
C10 H10A 0.9300 .
C11 C12 1.358(9) .
C11 C15 1.499(8) .
C12 C13 1.389(8) .
C12 H12A 0.9300 .
C13 C14 1.385(8) .
C13 C16 1.511(9) .
C14 H14A 0.9300 .
C15 O6 1.241(8) .
C15 O7 1.265(8) .
C15 Cd1 2.714(6) 7_565
C16 O9 1.249(7) .
C16 O8 1.258(7) .
C17 C22 1.406(8) .
C17 C18 1.407(8) .
C17 C23 1.523(8) .
C18 C19 1.380(9) .
C18 C24 1.500(8) .
C19 C20 1.379(9) .
C19 H19A 0.9300 .
C20 C21 1.382(10) .
C20 H20A 0.9300 .
C21 C22 1.340(9) .
C21 H21A 0.9300 .
C22 O14 1.393(7) .
C23 O13 1.212(8) .
C23 O12 1.258(8) .
C24 O11 1.238(7) .
C24 O10 1.273(8) .
C25 C26 1.380(8) .
C25 C30 1.382(9) .
C25 O14 1.384(7) .
C26 C27 1.388(9) .
C26 H26A 0.9300 .
C27 C28 1.383(9) .
C27 C31 1.510(8) .
C28 C29 1.388(8) .
C28 H28A 0.9300 .
C29 C30 1.396(9) .
C29 C32 1.489(9) .
C30 H30A 0.9300 .
C31 O17 1.226(8) .
C31 O18 1.262(9) .
C31 Cd2 2.702(6) 7_566
C32 O16 1.210(8) .
C32 O15 1.302(8) .
C33 O19 1.239(10) .
C33 N1 1.281(11) .
C33 C34 1.506(13) .
C34 H34A 0.9600 .
C34 H34B 0.9600 .
C34 H34C 0.9600 .
C35 N1 1.467(11) .
C35 H35A 0.9600 .
C35 H35B 0.9600 .
C35 H35C 0.9600 .
C36 N1 1.451(10) .
C36 H36A 0.9600 .
C36 H36B 0.9600 .
C36 H36C 0.9600 .
C37 O20 1.254(10) .
C37 N2 1.281(10) .
C37 C38 1.504(12) .
C38 H38A 0.9600 .
C38 H38B 0.9600 .
C38 H38C 0.9600 .
C39 N2 1.498(10) .
C39 H39A 0.9600 .
C39 H39B 0.9600 .
C39 H39C 0.9600 .
C40 N2 1.468(10) .
C40 H40A 0.9600 .
C40 H40B 0.9600 .
C40 H40C 0.9600 .
C41 N3 1.459(12) .
C41 H41A 0.9600 .
C41 H41B 0.9600 .
C41 H41C 0.9600 .
C42 N3 1.480(11) .
C42 H42A 0.9600 .
C42 H42B 0.9600 .
C42 H42C 0.9600 .
O1W H1WB 0.85(2) .
O1W H1WA 0.84(2) .
O6 Cd1 2.246(4) 7_565
O7 Cd1 2.484(5) 7_565
O8 Cd3 2.155(5) 3_754
O9 Cd2 2.290(5) 3_754
O15 H15 0.93(10) .
O16 Cd3 2.264(5) 5_755
O17 Cd2 2.540(5) 7_566
O18 Cd2 2.205(5) 7_566
N3 H3B 0.9000 .
N3 H3A 0.9000 .
